data_1100941
loop_
_publ_author_name
'Nripen Chanda'
'Debamita Paul'
'Sanjib Kar'
'Shaikh M. Mobin'
'Anindya Datta'
'Vedavati G. Puranik'
'K. Krishnamurthy Rao'
'Goutam Kumar Lahiri'

_publ_section_title
;
 Effect of 2-(2-Pyridyl)azole-Based Ancillary Ligands (L1-4) on the
 Electrophilicity of the Nitrosyl Function in [RuII(trpy)(L1-4)(NO)]3+
 [trpy = 2,2':6',2''-Terpyridine]. Synthesis, Structures, and
 Spectroscopic, Electrochemical, and Kinetic Aspects
;
_journal_name_full 'Inorganic Chemistry'
_journal_page_first 3499
_journal_page_last 3511
_journal_paper_doi 10.1021/ic048184w
_journal_volume 44
_journal_year 2005
_chemical_formula_moiety 'C28 H22 N7 O Ru.3(ClO4).2(H2O) '
_chemical_formula_sum 'C28 H26 Cl3 N7 O15 Ru'
_chemical_formula_weight 907.98
_chemical_name_systematic ?
_space_group_IT_number 2
_symmetry_cell_setting triclinic
_symmetry_space_group_name_Hall '-P 1'
_symmetry_space_group_name_H-M 'P -1'
_atom_sites_solution_hydrogens geom
_atom_sites_solution_primary direct
_atom_sites_solution_secondary difmap
_audit_creation_method SHELXL-97
_cell_angle_alpha 104.955(2)
_cell_angle_beta 92.655(2)
_cell_angle_gamma 95.718(2)
_cell_formula_units_Z 2
_cell_length_a 9.2829(14)
_cell_length_b 10.4319(15)
_cell_length_c 18.729(3)
_cell_measurement_reflns_used 5484
_cell_measurement_temperature 293(2)
_cell_measurement_theta_max 27.82
_cell_measurement_theta_min 2.39
_cell_volume 1738.6(5)
_computing_cell_refinement 'BRUKER SAINT'
_computing_data_collection 'BRUKER SMART'
_computing_data_reduction 'BRUKER SAINT'
_computing_molecular_graphics 'SHELXTL and PLATON'
_computing_publication_material SHELXTL
_computing_structure_refinement 'SHELXL-97 (Sheldrick, 1997)'
_computing_structure_solution 'SHELXS-97 (Sheldrick, 1990)'
_diffrn_ambient_temperature 293(2)
_diffrn_measured_fraction_theta_full 0.995
_diffrn_measured_fraction_theta_max 0.995
_diffrn_measurement_device ' Bruker Smart APEX'
_diffrn_measurement_device_type ' CCD Area Detector'
_diffrn_measurement_method 'Omega Scan'
_diffrn_radiation_monochromator graphite
_diffrn_radiation_source 'fine-focus sealed tube'
_diffrn_radiation_type MoK\a
_diffrn_radiation_wavelength 0.71073
_diffrn_reflns_av_R_equivalents 0.0428
_diffrn_reflns_av_sigmaI/netI 0.0562
_diffrn_reflns_limit_h_max 11
_diffrn_reflns_limit_h_min -11
_diffrn_reflns_limit_k_max 12
_diffrn_reflns_limit_k_min -12
_diffrn_reflns_limit_l_max 22
_diffrn_reflns_limit_l_min -22
_diffrn_reflns_number 16270
_diffrn_reflns_theta_full 25.00
_diffrn_reflns_theta_max 25.00
_diffrn_reflns_theta_min 2.03
_exptl_absorpt_coefficient_mu 0.763
_exptl_absorpt_correction_T_max 0.9471
_exptl_absorpt_correction_T_min 0.6833
_exptl_absorpt_correction_type multi-scan
_exptl_absorpt_process_details 'Bruker SADABS'
_exptl_crystal_colour 'Deep Brown'
_exptl_crystal_density_diffrn 1.734
_exptl_crystal_density_method 'not measured'
_exptl_crystal_description Plate
_exptl_crystal_F_000 916
_exptl_crystal_size_max 0.54
_exptl_crystal_size_mid 0.21
_exptl_crystal_size_min 0.07
_refine_diff_density_max 1.079
_refine_diff_density_min -0.441
_refine_diff_density_rms 0.107
_refine_ls_extinction_method none
_refine_ls_goodness_of_fit_ref 1.063
_refine_ls_hydrogen_treatment mixed
_refine_ls_matrix_type full
_refine_ls_number_parameters 488
_refine_ls_number_reflns 6093
_refine_ls_number_restraints 0
_refine_ls_restrained_S_all 1.063
_refine_ls_R_factor_all 0.0771
_refine_ls_R_factor_gt 0.0544
_refine_ls_shift/su_max 0.000
_refine_ls_shift/su_mean 0.000
_refine_ls_structure_factor_coef Fsqd
_refine_ls_weighting_details 'calc w=1/[\s^2^(Fo^2^)+(0.0768P)^2^+1.4544P] where P=(Fo^2^+2Fc^2^)/3'
_refine_ls_weighting_scheme calc
_refine_ls_wR_factor_gt 0.1317
_refine_ls_wR_factor_ref 0.1428
_reflns_number_gt 4668
_reflns_number_total 6093
_reflns_threshold_expression >2sigma(I)
_cod_data_source_file ic048184wsi20041223_113232.cif
_cod_data_source_block C28H26Cl3N7O15Ru
_cod_depositor_comments
;
 Marking attached hydrogen atoms.

 Antanas Vaitkus,
 2016-12-31

The following automatic conversions were performed:
'_symmetry_cell_setting' value 'Triclinic' changed to 'triclinic'
according to '/home/saulius/struct/CIF-dictionaries/cif_core.dic'
dictionary named 'cif_core.dic' version 2.4.1 from 2010-06-29.

Automatic conversion script
Id: cif_fix_enum 1527 2010-12-29 10:47:43Z saulius 
;
_cod_database_code 1100941

loop_
_symmetry_equiv_pos_as_xyz
'x, y, z'
'-x, -y, -z'

loop_
_atom_site_label
_atom_site_type_symbol
_atom_site_fract_x
_atom_site_fract_y
_atom_site_fract_z
_atom_site_U_iso_or_equiv
_atom_site_adp_type
_atom_site_occupancy
_atom_site_symmetry_multiplicity
_atom_site_calc_flag
_atom_site_refinement_flags
_atom_site_disorder_assembly
_atom_site_disorder_group
_atom_site_attached_hydrogens
Ru Ru 0.02173(4) 0.13102(4) 0.25891(2) 0.03238(16) Uani 1 1 d . . . 0
O1 O -0.2326(5) -0.0622(4) 0.2196(2) 0.0629(12) Uani 1 1 d . . . 0
N1 N -0.0360(5) 0.2489(4) 0.1906(2) 0.0371(10) Uani 1 1 d . . . 0
N2 N 0.2047(5) 0.2737(4) 0.2731(2) 0.0369(10) Uani 1 1 d . . . 0
N5 N -0.0476(5) 0.2438(4) 0.3566(2) 0.0366(10) Uani 1 1 d . . . 0
N4 N 0.1154(4) 0.0495(4) 0.3315(2) 0.0344(9) Uani 1 1 d . . . 0
N3 N 0.1481(5) 0.0049(4) 0.1899(2) 0.0401(10) Uani 1 1 d . . . 0
N6 N -0.1332(5) 0.0135(4) 0.2370(2) 0.0414(11) Uani 1 1 d . . . 0
N7 N 0.0195(6) 0.4173(4) 0.1419(2) 0.0465(12) Uani 1 1 d . . . 0
C1 C -0.1236(7) 0.3711(6) 0.1211(3) 0.0491(15) Uani 1 1 d . . . 0
C2 C -0.2295(9) 0.4168(7) 0.0804(3) 0.0650(19) Uani 1 1 d . . . 0
H2 H -0.2067 0.4882 0.0602 0.078 Uiso 1 1 calc R . . 0
C3 C -0.3628(10) 0.3540(8) 0.0722(4) 0.074(2) Uani 1 1 d . . . 0
H3 H -0.4341 0.3826 0.0454 0.089 Uiso 1 1 calc R . . 0
C4 C -0.4010(8) 0.2475(8) 0.1018(4) 0.0689(19) Uani 1 1 d . . . 0
H4 H -0.4962 0.2068 0.0947 0.083 Uiso 1 1 calc R . . 0
C5 C -0.2977(7) 0.2014(6) 0.1421(3) 0.0554(16) Uani 1 1 d . . . 0
H5 H -0.3220 0.1296 0.1618 0.067 Uiso 1 1 calc R . . 0
C6 C -0.1589(6) 0.2652(5) 0.1518(3) 0.0414(13) Uani 1 1 d . . . 0
C7 C 0.0683(6) 0.3409(5) 0.1841(3) 0.0389(12) Uani 1 1 d . . . 0
C8 C 0.2075(6) 0.3543(5) 0.2263(3) 0.0407(13) Uani 1 1 d . . . 0
C9 C 0.3308(7) 0.4368(7) 0.2239(4) 0.0648(18) Uani 1 1 d . . . 0
H9 H 0.3335 0.4890 0.1905 0.078 Uiso 1 1 calc R . . 0
C10 C 0.4501(8) 0.4420(8) 0.2711(4) 0.076(2) Uani 1 1 d . . . 0
H10 H 0.5340 0.4977 0.2697 0.091 Uiso 1 1 calc R . . 0
C11 C 0.4452(7) 0.3651(7) 0.3201(4) 0.0685(19) Uani 1 1 d . . . 0
H11 H 0.5241 0.3699 0.3535 0.082 Uiso 1 1 calc R . . 0
C12 C 0.3231(6) 0.2819(6) 0.3190(3) 0.0518(15) Uani 1 1 d . . . 0
H12 H 0.3209 0.2279 0.3515 0.062 Uiso 1 1 calc R . . 0
C13 C 0.1620(7) -0.0073(6) 0.1176(3) 0.0486(14) Uani 1 1 d . . . 0
H13 H 0.1045 0.0375 0.0924 0.058 Uiso 1 1 calc R . . 0
C14 C 0.2597(7) -0.0850(7) 0.0802(3) 0.0620(17) Uani 1 1 d . . . 0
H14 H 0.2695 -0.0919 0.0302 0.074 Uiso 1 1 calc R . . 0
C15 C 0.3421(8) -0.1517(7) 0.1169(4) 0.0686(19) Uani 1 1 d . . . 0
H15 H 0.4089 -0.2043 0.0920 0.082 Uiso 1 1 calc R . . 0
C16 C 0.3268(7) -0.1413(6) 0.1915(3) 0.0554(16) Uani 1 1 d . . . 0
H16 H 0.3831 -0.1864 0.2170 0.067 Uiso 1 1 calc R . . 0
C17 C 0.2280(6) -0.0639(5) 0.2269(3) 0.0412(13) Uani 1 1 d . . . 0
C18 C 0.2066(6) -0.0412(5) 0.3065(3) 0.0402(12) Uani 1 1 d . . . 0
C19 C 0.2744(6) -0.0974(6) 0.3566(3) 0.0497(14) Uani 1 1 d . . . 0
H19 H 0.3366 -0.1620 0.3409 0.060 Uiso 1 1 calc R . . 0
C20 C 0.2471(6) -0.0550(6) 0.4303(3) 0.0508(15) Uani 1 1 d . . . 0
H20 H 0.2911 -0.0924 0.4644 0.061 Uiso 1 1 calc R . . 0
C21 C 0.1559(6) 0.0419(6) 0.4546(3) 0.0478(14) Uani 1 1 d . . . 0
H21 H 0.1397 0.0708 0.5045 0.057 Uiso 1 1 calc R . . 0
C22 C 0.0892(6) 0.0950(5) 0.4027(3) 0.0362(12) Uani 1 1 d . . . 0
C23 C -0.0032(5) 0.2040(5) 0.4172(3) 0.0372(12) Uani 1 1 d . . . 0
C24 C -0.0407(6) 0.2676(6) 0.4867(3) 0.0447(13) Uani 1 1 d . . . 0
H24 H -0.0079 0.2422 0.5281 0.054 Uiso 1 1 calc R . . 0
C25 C -0.1280(6) 0.3698(6) 0.4940(3) 0.0525(15) Uani 1 1 d . . . 0
H25 H -0.1562 0.4126 0.5404 0.063 Uiso 1 1 calc R . . 0
C26 C -0.1727(6) 0.4074(6) 0.4322(3) 0.0524(15) Uani 1 1 d . . . 0
H26 H -0.2317 0.4756 0.4364 0.063 Uiso 1 1 calc R . . 0
C27 C -0.1300(6) 0.3441(5) 0.3647(3) 0.0412(13) Uani 1 1 d . . . 0
H27 H -0.1588 0.3713 0.3233 0.049 Uiso 1 1 calc R . . 0
C28 C 0.1016(8) 0.5280(6) 0.1199(4) 0.070(2) Uani 1 1 d . . . 0
H28A H 0.1375 0.5975 0.1633 0.104 Uiso 1 1 calc R . . 0
H28B H 0.0389 0.5628 0.0891 0.104 Uiso 1 1 calc R . . 0
H28C H 0.1818 0.4955 0.0928 0.104 Uiso 1 1 calc R . . 0
Cl1 Cl 0.79285(19) 0.79029(16) 0.02695(8) 0.0591(4) Uani 1 1 d . . . 0
O2 O 0.8162(10) 0.9264(6) 0.0585(4) 0.141(3) Uani 1 1 d . . . 0
O3 O 0.9134(7) 0.7318(7) 0.0431(4) 0.136(3) Uani 1 1 d . . . 0
O4 O 0.6761(8) 0.7274(9) 0.0535(4) 0.153(3) Uani 1 1 d . . . 0
O5 O 0.7650(6) 0.7647(5) -0.0505(3) 0.0909(17) Uani 1 1 d . . . 0
Cl2 Cl 0.92110(17) 0.68174(15) 0.29935(8) 0.0527(4) Uani 1 1 d . . . 0
O6 O 0.9498(7) 0.7290(5) 0.2362(3) 0.0933(17) Uani 1 1 d . . . 0
O7 O 0.9008(6) 0.7940(5) 0.3581(2) 0.0791(14) Uani 1 1 d . . . 0
O8 O 1.0389(6) 0.6184(5) 0.3183(3) 0.0888(16) Uani 1 1 d . . . 0
O9 O 0.7972(6) 0.5876(5) 0.2822(3) 0.0960(17) Uani 1 1 d . . . 0
Cl3 Cl 0.46285(18) 0.27672(17) 0.52435(10) 0.0666(5) Uani 1 1 d . . . 0
O10 O 0.5109(7) 0.2087(7) 0.4552(3) 0.109(2) Uani 1 1 d . . . 0
O11 O 0.3291(6) 0.3222(6) 0.5115(4) 0.109(2) Uani 1 1 d . . . 0
O12 O 0.5699(8) 0.3739(9) 0.5612(5) 0.182(4) Uani 1 1 d . . . 0
O13 O 0.4383(7) 0.1778(8) 0.5656(4) 0.141(3) Uani 1 1 d . . . 0
O14 O 0.5712(7) 0.6642(6) 0.1832(4) 0.123(2) Uani 1 1 d . . . 2
O15 O 0.6792(9) 0.0317(6) 0.3656(4) 0.141(3) Uani 1 1 d . . . 2

loop_
_atom_site_aniso_label
_atom_site_aniso_U_11
_atom_site_aniso_U_22
_atom_site_aniso_U_33
_atom_site_aniso_U_23
_atom_site_aniso_U_13
_atom_site_aniso_U_12
Ru 0.0364(3) 0.0330(2) 0.0297(2) 0.01251(16) 0.00039(16) 0.00305(17)
O1 0.060(3) 0.062(3) 0.060(3) 0.017(2) -0.005(2) -0.021(2)
N1 0.043(3) 0.038(2) 0.034(2) 0.0150(19) 0.0029(19) 0.007(2)
N2 0.040(3) 0.038(2) 0.035(2) 0.0145(19) 0.0029(19) 0.0021(19)
N5 0.040(3) 0.034(2) 0.036(2) 0.0108(18) 0.0033(19) 0.0019(19)
N4 0.039(3) 0.034(2) 0.031(2) 0.0123(18) -0.0023(18) 0.0010(19)
N3 0.045(3) 0.037(2) 0.039(2) 0.0118(19) 0.007(2) 0.004(2)
N6 0.046(3) 0.041(3) 0.040(3) 0.016(2) 0.007(2) 0.004(2)
N7 0.067(4) 0.039(3) 0.040(3) 0.020(2) 0.009(2) 0.013(2)
C1 0.071(4) 0.046(3) 0.035(3) 0.012(3) 0.007(3) 0.022(3)
C2 0.097(6) 0.064(4) 0.043(4) 0.020(3) 0.000(4) 0.043(4)
C3 0.088(6) 0.091(6) 0.048(4) 0.013(4) -0.012(4) 0.049(5)
C4 0.063(5) 0.085(5) 0.052(4) 0.002(4) -0.011(3) 0.025(4)
C5 0.056(4) 0.059(4) 0.052(4) 0.014(3) -0.002(3) 0.020(3)
C6 0.050(4) 0.044(3) 0.031(3) 0.008(2) -0.003(2) 0.016(3)
C7 0.052(3) 0.036(3) 0.032(3) 0.012(2) 0.007(2) 0.009(2)
C8 0.052(4) 0.031(3) 0.035(3) 0.004(2) 0.008(2) 0.000(2)
C9 0.062(4) 0.064(4) 0.072(5) 0.030(4) 0.012(4) -0.012(3)
C10 0.054(5) 0.086(5) 0.083(5) 0.028(4) -0.005(4) -0.025(4)
C11 0.053(4) 0.083(5) 0.063(4) 0.021(4) -0.013(3) -0.017(4)
C12 0.049(4) 0.054(4) 0.051(4) 0.017(3) -0.006(3) -0.002(3)
C13 0.059(4) 0.053(3) 0.036(3) 0.014(3) 0.007(3) 0.008(3)
C14 0.076(5) 0.070(4) 0.042(3) 0.011(3) 0.018(3) 0.021(4)
C15 0.074(5) 0.067(4) 0.068(5) 0.011(4) 0.025(4) 0.032(4)
C16 0.063(4) 0.053(4) 0.052(4) 0.011(3) 0.006(3) 0.017(3)
C17 0.040(3) 0.038(3) 0.048(3) 0.015(2) 0.004(2) 0.008(2)
C18 0.046(3) 0.039(3) 0.037(3) 0.013(2) 0.000(2) 0.006(3)
C19 0.050(4) 0.045(3) 0.057(4) 0.018(3) -0.005(3) 0.011(3)
C20 0.055(4) 0.058(4) 0.049(4) 0.030(3) -0.007(3) 0.009(3)
C21 0.051(4) 0.058(4) 0.036(3) 0.021(3) -0.001(3) -0.004(3)
C22 0.039(3) 0.039(3) 0.033(3) 0.016(2) 0.000(2) 0.000(2)
C23 0.035(3) 0.041(3) 0.037(3) 0.014(2) 0.000(2) -0.002(2)
C24 0.046(3) 0.052(3) 0.032(3) 0.006(2) 0.003(2) 0.000(3)
C25 0.045(4) 0.061(4) 0.042(3) -0.003(3) 0.010(3) 0.000(3)
C26 0.043(4) 0.045(3) 0.062(4) 0.000(3) 0.003(3) 0.005(3)
C27 0.037(3) 0.039(3) 0.045(3) 0.007(2) -0.002(2) 0.002(2)
C28 0.099(6) 0.052(4) 0.072(5) 0.039(3) 0.016(4) 0.009(4)
Cl1 0.0747(12) 0.0601(10) 0.0459(9) 0.0184(7) 0.0045(8) 0.0127(8)
O2 0.242(9) 0.075(4) 0.098(5) 0.005(4) -0.013(5) 0.046(5)
O3 0.111(5) 0.122(5) 0.185(7) 0.066(5) -0.048(5) 0.024(4)
O4 0.099(5) 0.246(10) 0.138(6) 0.104(7) 0.020(4) -0.014(6)
O5 0.123(5) 0.102(4) 0.048(3) 0.016(3) 0.010(3) 0.026(4)
Cl2 0.0645(10) 0.0508(8) 0.0407(8) 0.0108(6) -0.0020(7) 0.0027(7)
O6 0.141(5) 0.090(4) 0.061(3) 0.036(3) 0.024(3) 0.017(3)
O7 0.100(4) 0.078(3) 0.049(3) -0.003(2) 0.005(2) 0.016(3)
O8 0.090(4) 0.081(4) 0.094(4) 0.018(3) -0.014(3) 0.028(3)
O9 0.083(4) 0.079(4) 0.117(5) 0.027(3) -0.015(3) -0.021(3)
Cl3 0.0558(11) 0.0658(10) 0.0722(11) 0.0062(9) 0.0048(8) 0.0099(8)
O10 0.102(4) 0.130(5) 0.086(4) 0.002(4) 0.022(3) 0.041(4)
O11 0.090(4) 0.091(4) 0.159(6) 0.039(4) 0.022(4) 0.047(3)
O12 0.114(6) 0.167(7) 0.183(8) -0.069(6) 0.024(5) -0.063(5)
O13 0.116(5) 0.198(8) 0.155(7) 0.124(6) 0.010(5) 0.032(5)
O14 0.099(5) 0.103(5) 0.186(7) 0.070(5) 0.008(4) 0.017(4)
O15 0.195(7) 0.095(4) 0.119(5) 0.004(4) 0.076(5) -0.017(5)

loop_
_atom_type_symbol
_atom_type_description
_atom_type_scat_dispersion_real
_atom_type_scat_dispersion_imag
_atom_type_scat_source
C C 0.0033 0.0016 'International Tables Vol C Tables 4.2.6.8 and 6.1.1.4'
Cl Cl 0.1484 0.1585 'International Tables Vol C Tables 4.2.6.8 and 6.1.1.4'
O O 0.0106 0.0060 'International Tables Vol C Tables 4.2.6.8 and 6.1.1.4'
Ru Ru -1.2594 0.8363 'International Tables Vol C Tables 4.2.6.8 and 6.1.1.4'
N N 0.0061 0.0033 'International Tables Vol C Tables 4.2.6.8 and 6.1.1.4'
H H 0.0000 0.0000 'International Tables Vol C Tables 4.2.6.8 and 6.1.1.4'

loop_
_geom_angle_atom_site_label_1
_geom_angle_atom_site_label_2
_geom_angle_atom_site_label_3
_geom_angle
_geom_angle_site_symmetry_1
_geom_angle_site_symmetry_3
_geom_angle_publ_flag
N6 Ru N4 95.50(18) . . ?
N6 Ru N5 95.78(18) . . ?
N4 Ru N5 79.85(16) . . ?
N6 Ru N1 97.42(18) . . ?
N4 Ru N1 167.05(16) . . ?
N5 Ru N1 97.89(16) . . ?
N6 Ru N3 93.13(18) . . ?
N4 Ru N3 79.58(17) . . ?
N5 Ru N3 158.26(17) . . ?
N1 Ru N3 100.57(16) . . ?
N6 Ru N2 173.62(17) . . ?
N4 Ru N2 89.96(16) . . ?
N5 Ru N2 88.42(16) . . ?
N1 Ru N2 77.20(16) . . ?
N3 Ru N2 84.58(16) . . ?
C7 N1 C6 107.6(4) . . ?
C7 N1 Ru 114.8(3) . . ?
C6 N1 Ru 137.4(4) . . ?
C12 N2 C8 118.3(5) . . ?
C12 N2 Ru 125.1(4) . . ?
C8 N2 Ru 116.2(3) . . ?
C27 N5 C23 119.6(4) . . ?
C27 N5 Ru 127.5(4) . . ?
C23 N5 Ru 112.9(3) . . ?
C22 N4 C18 124.6(4) . . ?
C22 N4 Ru 117.3(3) . . ?
C18 N4 Ru 117.9(3) . . ?
C13 N3 C17 120.1(5) . . ?
C13 N3 Ru 126.9(4) . . ?
C17 N3 Ru 112.9(3) . . ?
O1 N6 Ru 176.9(4) . . ?
C7 N7 C1 106.8(4) . . ?
C7 N7 C28 128.1(5) . . ?
C1 N7 C28 125.1(5) . . ?
N7 C1 C6 107.5(5) . . ?
N7 C1 C2 131.5(6) . . ?
C6 C1 C2 121.0(6) . . ?
C3 C2 C1 117.3(7) . . ?
C3 C2 H2 121.3 . . ?
C1 C2 H2 121.3 . . ?
C2 C3 C4 123.0(7) . . ?
C2 C3 H3 118.5 . . ?
C4 C3 H3 118.5 . . ?
C3 C4 C5 120.4(7) . . ?
C3 C4 H4 119.8 . . ?
C5 C4 H4 119.8 . . ?
C6 C5 C4 117.8(6) . . ?
C6 C5 H5 121.1 . . ?
C4 C5 H5 121.1 . . ?
C5 C6 N1 132.2(5) . . ?
C5 C6 C1 120.5(5) . . ?
N1 C6 C1 107.2(5) . . ?
N1 C7 N7 111.0(5) . . ?
N1 C7 C8 118.9(4) . . ?
N7 C7 C8 129.9(5) . . ?
N2 C8 C9 120.4(5) . . ?
N2 C8 C7 111.8(4) . . ?
C9 C8 C7 127.7(5) . . ?
C10 C9 C8 119.7(6) . . ?
C10 C9 H9 120.1 . . ?
C8 C9 H9 120.1 . . ?
C11 C10 C9 119.8(6) . . ?
C11 C10 H10 120.1 . . ?
C9 C10 H10 120.1 . . ?
C12 C11 C10 118.6(6) . . ?
C12 C11 H11 120.7 . . ?
C10 C11 H11 120.7 . . ?
N2 C12 C11 123.1(6) . . ?
N2 C12 H12 118.5 . . ?
C11 C12 H12 118.5 . . ?
N3 C13 C14 120.9(6) . . ?
N3 C13 H13 119.5 . . ?
C14 C13 H13 119.5 . . ?
C15 C14 C13 119.4(6) . . ?
C15 C14 H14 120.3 . . ?
C13 C14 H14 120.3 . . ?
C14 C15 C16 120.0(6) . . ?
C14 C15 H15 120.0 . . ?
C16 C15 H15 120.0 . . ?
C17 C16 C15 119.0(6) . . ?
C17 C16 H16 120.5 . . ?
C15 C16 H16 120.5 . . ?
C16 C17 N3 120.4(5) . . ?
C16 C17 C18 123.8(5) . . ?
N3 C17 C18 115.7(4) . . ?
N4 C18 C19 118.6(5) . . ?
N4 C18 C17 113.9(4) . . ?
C19 C18 C17 127.4(5) . . ?
C20 C19 C18 118.3(5) . . ?
C20 C19 H19 120.9 . . ?
C18 C19 H19 120.9 . . ?
C19 C20 C21 121.6(5) . . ?
C19 C20 H20 119.2 . . ?
C21 C20 H20 119.2 . . ?
C20 C21 C22 118.4(5) . . ?
C20 C21 H21 120.8 . . ?
C22 C21 H21 120.8 . . ?
N4 C22 C21 118.4(5) . . ?
N4 C22 C23 114.4(4) . . ?
C21 C22 C23 127.1(5) . . ?
N5 C23 C24 120.5(5) . . ?
N5 C23 C22 115.4(4) . . ?
C24 C23 C22 124.0(5) . . ?
C23 C24 C25 119.1(5) . . ?
C23 C24 H24 120.4 . . ?
C25 C24 H24 120.4 . . ?
C26 C25 C24 119.4(5) . . ?
C26 C25 H25 120.3 . . ?
C24 C25 H25 120.3 . . ?
C27 C26 C25 119.5(5) . . ?
C27 C26 H26 120.2 . . ?
C25 C26 H26 120.2 . . ?
N5 C27 C26 121.8(5) . . ?
N5 C27 H27 119.1 . . ?
C26 C27 H27 119.1 . . ?
N7 C28 H28A 109.5 . . ?
N7 C28 H28B 109.5 . . ?
H28A C28 H28B 109.5 . . ?
N7 C28 H28C 109.5 . . ?
H28A C28 H28C 109.5 . . ?
H28B C28 H28C 109.5 . . ?
O2 Cl1 O3 109.6(5) . . ?
O2 Cl1 O4 113.4(5) . . ?
O3 Cl1 O4 106.2(5) . . ?
O2 Cl1 O5 109.6(4) . . ?
O3 Cl1 O5 110.4(4) . . ?
O4 Cl1 O5 107.5(4) . . ?
O9 Cl2 O8 108.3(3) . . ?
O9 Cl2 O7 111.8(3) . . ?
O8 Cl2 O7 110.6(3) . . ?
O9 Cl2 O6 108.9(4) . . ?
O8 Cl2 O6 109.9(4) . . ?
O7 Cl2 O6 107.4(3) . . ?
O12 Cl3 O11 115.0(5) . . ?
O12 Cl3 O10 109.0(4) . . ?
O11 Cl3 O10 108.8(4) . . ?
O12 Cl3 O13 109.5(6) . . ?
O11 Cl3 O13 107.9(4) . . ?
O10 Cl3 O13 106.2(4) . . ?

loop_
_geom_bond_atom_site_label_1
_geom_bond_atom_site_label_2
_geom_bond_distance
_geom_bond_site_symmetry_2
_geom_bond_publ_flag
Ru N6 1.754(5) . ?
Ru N4 1.991(4) . ?
Ru N5 2.072(4) . ?
Ru N1 2.078(4) . ?
Ru N3 2.085(4) . ?
Ru N2 2.103(4) . ?
O1 N6 1.129(5) . ?
N1 C7 1.326(6) . ?
N1 C6 1.373(6) . ?
N2 C12 1.346(7) . ?
N2 C8 1.360(6) . ?
N5 C27 1.338(6) . ?
N5 C23 1.366(6) . ?
N4 C22 1.337(6) . ?
N4 C18 1.341(7) . ?
N3 C13 1.340(6) . ?
N3 C17 1.364(6) . ?
N7 C7 1.353(6) . ?
N7 C1 1.370(8) . ?
N7 C28 1.478(7) . ?
C1 C6 1.390(8) . ?
C1 C2 1.409(8) . ?
C2 C3 1.324(10) . ?
C2 H2 0.9300 . ?
C3 C4 1.388(10) . ?
C3 H3 0.9300 . ?
C4 C5 1.390(8) . ?
C4 H4 0.9300 . ?
C5 C6 1.372(8) . ?
C5 H5 0.9300 . ?
C7 C8 1.458(8) . ?
C8 C9 1.372(8) . ?
C9 C10 1.372(9) . ?
C9 H9 0.9300 . ?
C10 C11 1.366(10) . ?
C10 H10 0.9300 . ?
C11 C12 1.353(8) . ?
C11 H11 0.9300 . ?
C12 H12 0.9300 . ?
C13 C14 1.373(8) . ?
C13 H13 0.9300 . ?
C14 C15 1.357(9) . ?
C14 H14 0.9300 . ?
C15 C16 1.389(9) . ?
C15 H15 0.9300 . ?
C16 C17 1.363(8) . ?
C16 H16 0.9300 . ?
C17 C18 1.474(7) . ?
C18 C19 1.387(7) . ?
C19 C20 1.380(8) . ?
C19 H19 0.9300 . ?
C20 C21 1.384(8) . ?
C20 H20 0.9300 . ?
C21 C22 1.387(7) . ?
C21 H21 0.9300 . ?
C22 C23 1.469(7) . ?
C23 C24 1.377(7) . ?
C24 C25 1.386(8) . ?
C24 H24 0.9300 . ?
C25 C26 1.375(9) . ?
C25 H25 0.9300 . ?
C26 C27 1.363(8) . ?
C26 H26 0.9300 . ?
C27 H27 0.9300 . ?
C28 H28A 0.9600 . ?
C28 H28B 0.9600 . ?
C28 H28C 0.9600 . ?
Cl1 O2 1.380(6) . ?
Cl1 O3 1.384(6) . ?
Cl1 O4 1.388(7) . ?
Cl1 O5 1.413(5) . ?
Cl2 O9 1.403(5) . ?
Cl2 O8 1.409(5) . ?
Cl2 O7 1.419(5) . ?
Cl2 O6 1.421(5) . ?
Cl3 O12 1.366(6) . ?
Cl3 O11 1.404(5) . ?
Cl3 O10 1.422(5) . ?
Cl3 O13 1.447(6) . ?

loop_
_geom_torsion_atom_site_label_1
_geom_torsion_atom_site_label_2
_geom_torsion_atom_site_label_3
_geom_torsion_atom_site_label_4
_geom_torsion
_geom_torsion_site_symmetry_1
_geom_torsion_site_symmetry_2
_geom_torsion_site_symmetry_3
_geom_torsion_site_symmetry_4
_geom_torsion_publ_flag
N6 Ru N1 C7 -170.5(4) . . . . ?
N4 Ru N1 C7 13.6(9) . . . . ?
N5 Ru N1 C7 92.6(4) . . . . ?
N3 Ru N1 C7 -75.9(4) . . . . ?
N2 Ru N1 C7 6.0(3) . . . . ?
N6 Ru N1 C6 14.5(5) . . . . ?
N4 Ru N1 C6 -161.4(7) . . . . ?
N5 Ru N1 C6 -82.4(5) . . . . ?
N3 Ru N1 C6 109.1(5) . . . . ?
N2 Ru N1 C6 -169.0(5) . . . . ?
N6 Ru N2 C12 -149.6(15) . . . . ?
N4 Ru N2 C12 -0.7(5) . . . . ?
N5 Ru N2 C12 79.1(4) . . . . ?
N1 Ru N2 C12 177.6(5) . . . . ?
N3 Ru N2 C12 -80.3(5) . . . . ?
N6 Ru N2 C8 23.6(18) . . . . ?
N4 Ru N2 C8 172.4(4) . . . . ?
N5 Ru N2 C8 -107.8(4) . . . . ?
N1 Ru N2 C8 -9.3(3) . . . . ?
N3 Ru N2 C8 92.9(4) . . . . ?
N6 Ru N5 C27 -86.6(4) . . . . ?
N4 Ru N5 C27 178.8(4) . . . . ?
N1 Ru N5 C27 11.7(4) . . . . ?
N3 Ru N5 C27 159.7(4) . . . . ?
N2 Ru N5 C27 88.6(4) . . . . ?
N6 Ru N5 C23 91.7(4) . . . . ?
N4 Ru N5 C23 -2.8(3) . . . . ?
N1 Ru N5 C23 -169.9(3) . . . . ?
N3 Ru N5 C23 -22.0(6) . . . . ?
N2 Ru N5 C23 -93.1(3) . . . . ?
N6 Ru N4 C22 -92.3(4) . . . . ?
N5 Ru N4 C22 2.6(3) . . . . ?
N1 Ru N4 C22 83.6(8) . . . . ?
N3 Ru N4 C22 175.5(4) . . . . ?
N2 Ru N4 C22 91.0(4) . . . . ?
N6 Ru N4 C18 91.5(4) . . . . ?
N5 Ru N4 C18 -173.6(4) . . . . ?
N1 Ru N4 C18 -92.5(8) . . . . ?
N3 Ru N4 C18 -0.7(4) . . . . ?
N2 Ru N4 C18 -85.2(4) . . . . ?
N6 Ru N3 C13 87.8(5) . . . . ?
N4 Ru N3 C13 -177.2(5) . . . . ?
N5 Ru N3 C13 -158.1(4) . . . . ?
N1 Ru N3 C13 -10.4(5) . . . . ?
N2 Ru N3 C13 -86.3(5) . . . . ?
N6 Ru N3 C17 -96.0(4) . . . . ?
N4 Ru N3 C17 -1.0(3) . . . . ?
N5 Ru N3 C17 18.2(6) . . . . ?
N1 Ru N3 C17 165.9(3) . . . . ?
N2 Ru N3 C17 90.0(4) . . . . ?
N4 Ru N6 O1 -139(8) . . . . ?
N5 Ru N6 O1 141(8) . . . . ?
N1 Ru N6 O1 42(8) . . . . ?
N3 Ru N6 O1 -59(8) . . . . ?
N2 Ru N6 O1 10(9) . . . . ?
C7 N7 C1 C6 -0.1(6) . . . . ?
C28 N7 C1 C6 178.7(5) . . . . ?
C7 N7 C1 C2 176.4(6) . . . . ?
C28 N7 C1 C2 -4.9(10) . . . . ?
N7 C1 C2 C3 -176.7(6) . . . . ?
C6 C1 C2 C3 -0.6(9) . . . . ?
C1 C2 C3 C4 0.2(10) . . . . ?
C2 C3 C4 C5 -0.2(11) . . . . ?
C3 C4 C5 C6 0.5(9) . . . . ?
C4 C5 C6 N1 176.5(6) . . . . ?
C4 C5 C6 C1 -0.9(8) . . . . ?
C7 N1 C6 C5 -177.4(6) . . . . ?
Ru N1 C6 C5 -2.1(9) . . . . ?
C7 N1 C6 C1 0.3(6) . . . . ?
Ru N1 C6 C1 175.6(4) . . . . ?
N7 C1 C6 C5 177.9(5) . . . . ?
C2 C1 C6 C5 1.0(8) . . . . ?
N7 C1 C6 N1 -0.1(6) . . . . ?
C2 C1 C6 N1 -177.1(5) . . . . ?
C6 N1 C7 N7 -0.4(6) . . . . ?
Ru N1 C7 N7 -176.9(3) . . . . ?
C6 N1 C7 C8 174.1(4) . . . . ?
Ru N1 C7 C8 -2.4(6) . . . . ?
C1 N7 C7 N1 0.3(6) . . . . ?
C28 N7 C7 N1 -178.4(5) . . . . ?
C1 N7 C7 C8 -173.4(5) . . . . ?
C28 N7 C7 C8 7.9(9) . . . . ?
C12 N2 C8 C9 3.2(8) . . . . ?
Ru N2 C8 C9 -170.5(4) . . . . ?
C12 N2 C8 C7 -175.9(5) . . . . ?
Ru N2 C8 C7 10.5(5) . . . . ?
N1 C7 C8 N2 -5.4(7) . . . . ?
N7 C7 C8 N2 167.9(5) . . . . ?
N1 C7 C8 C9 175.7(5) . . . . ?
N7 C7 C8 C9 -11.0(9) . . . . ?
N2 C8 C9 C10 -2.7(9) . . . . ?
C7 C8 C9 C10 176.2(6) . . . . ?
C8 C9 C10 C11 -0.1(11) . . . . ?
C9 C10 C11 C12 2.2(11) . . . . ?
C8 N2 C12 C11 -1.0(9) . . . . ?
Ru N2 C12 C11 172.0(5) . . . . ?
C10 C11 C12 N2 -1.7(11) . . . . ?
C17 N3 C13 C14 -2.3(8) . . . . ?
Ru N3 C13 C14 173.7(4) . . . . ?
N3 C13 C14 C15 0.8(10) . . . . ?
C13 C14 C15 C16 0.2(11) . . . . ?
C14 C15 C16 C17 0.2(10) . . . . ?
C15 C16 C17 N3 -1.7(9) . . . . ?
C15 C16 C17 C18 -177.5(6) . . . . ?
C13 N3 C17 C16 2.7(8) . . . . ?
Ru N3 C17 C16 -173.8(4) . . . . ?
C13 N3 C17 C18 178.8(5) . . . . ?
Ru N3 C17 C18 2.3(6) . . . . ?
C22 N4 C18 C19 3.1(8) . . . . ?
Ru N4 C18 C19 179.0(4) . . . . ?
C22 N4 C18 C17 -173.8(4) . . . . ?
Ru N4 C18 C17 2.1(6) . . . . ?
C16 C17 C18 N4 173.1(5) . . . . ?
N3 C17 C18 N4 -2.9(7) . . . . ?
C16 C17 C18 C19 -3.5(9) . . . . ?
N3 C17 C18 C19 -179.5(5) . . . . ?
N4 C18 C19 C20 -1.4(8) . . . . ?
C17 C18 C19 C20 175.1(5) . . . . ?
C18 C19 C20 C21 -0.6(9) . . . . ?
C19 C20 C21 C22 1.1(9) . . . . ?
C18 N4 C22 C21 -2.6(7) . . . . ?
Ru N4 C22 C21 -178.5(4) . . . . ?
C18 N4 C22 C23 174.0(5) . . . . ?
Ru N4 C22 C23 -1.9(5) . . . . ?
C20 C21 C22 N4 0.4(8) . . . . ?
C20 C21 C22 C23 -175.7(5) . . . . ?
C27 N5 C23 C24 -1.0(7) . . . . ?
Ru N5 C23 C24 -179.5(4) . . . . ?
C27 N5 C23 C22 -178.8(4) . . . . ?
Ru N5 C23 C22 2.7(5) . . . . ?
N4 C22 C23 N5 -0.6(6) . . . . ?
C21 C22 C23 N5 175.6(5) . . . . ?
N4 C22 C23 C24 -178.4(5) . . . . ?
C21 C22 C23 C24 -2.1(8) . . . . ?
N5 C23 C24 C25 2.0(8) . . . . ?
C22 C23 C24 C25 179.6(5) . . . . ?
C23 C24 C25 C26 -1.4(8) . . . . ?
C24 C25 C26 C27 -0.3(9) . . . . ?
C23 N5 C27 C26 -0.8(7) . . . . ?
Ru N5 C27 C26 177.5(4) . . . . ?
C25 C26 C27 N5 1.4(8) . . . . ?
